data_1514493
loop_
_publ_author_name
'Wong, Janice L.'
'S\'anchez, Ra\'ul Hern\'andez'
'Logan, Jennifer Glancy'
'Zarkesh, Ryan A.'
'Ziller, Joseph W.'
'Heyduk, Alan F.'

_publ_section_title
;
 Disulfide reductive elimination from an iron(iii) complex
;
_journal_issue 4
_journal_name_full 'Chemical Science'
_journal_page_first 1906
_journal_paper_doi 10.1039/c3sc22335c
_journal_volume 4
_journal_year 2013
_chemical_formula_sum 'C66 H90 Fe2 N4 O4'
_chemical_formula_weight 1115.12
_chemical_name_systematic
;
[ONOcat]Fe(py)3
;
_space_group_IT_number 14
_symmetry_cell_setting monoclinic
_symmetry_space_group_name_Hall '-P 2ybc'
_symmetry_space_group_name_H-M 'P 1 21/c 1'
_atom_sites_solution_hydrogens geom
_atom_sites_solution_primary direct
_atom_sites_solution_secondary difmap
_audit_creation_method SHELXTL
_cell_angle_alpha 90.00
_cell_angle_beta 113.9953(9)
_cell_angle_gamma 90.00
_cell_formula_units_Z 2
_cell_length_a 14.1943(10)
_cell_length_b 14.2798(10)
_cell_length_c 17.1104(13)
_cell_measurement_reflns_used 9522
_cell_measurement_temperature 143(2)
_cell_measurement_theta_max 26.29
_cell_measurement_theta_min 2.43
_cell_volume 3168.4(4)
_computing_cell_refinement 'Bruker SAINT'
_computing_data_collection 'Bruker APEX2'
_computing_data_reduction 'Bruker SAINT'
_computing_molecular_graphics 'Bruker SHELXTL'
_computing_publication_material 'Bruker SHELXTL'
_computing_structure_refinement 'SHELXL-97 (Sheldrick, 2008)'
_computing_structure_solution 'SHELXS-97 (Sheldrick, 2008)'
_diffrn_ambient_temperature 143(2)
_diffrn_measured_fraction_theta_full 1.000
_diffrn_measured_fraction_theta_max 0.997
_diffrn_measurement_device_type 'Bruker APEX-II CCD'
_diffrn_measurement_method '\f and \w scans'
_diffrn_radiation_monochromator graphite
_diffrn_radiation_source 'fine-focus sealed tube'
_diffrn_radiation_type MoK\a
_diffrn_radiation_wavelength 0.71073
_diffrn_reflns_av_R_equivalents 0.0557
_diffrn_reflns_av_sigmaI/netI 0.0413
_diffrn_reflns_limit_h_max 17
_diffrn_reflns_limit_h_min -17
_diffrn_reflns_limit_k_max 17
_diffrn_reflns_limit_k_min -17
_diffrn_reflns_limit_l_max 21
_diffrn_reflns_limit_l_min -21
_diffrn_reflns_number 33737
_diffrn_reflns_theta_full 25.50
_diffrn_reflns_theta_max 26.42
_diffrn_reflns_theta_min 1.57
_exptl_absorpt_coefficient_mu 0.505
_exptl_absorpt_correction_T_max 0.9612
_exptl_absorpt_correction_T_min 0.9022
_exptl_absorpt_correction_type numerical
_exptl_absorpt_process_details 'Bruker SADABS'
_exptl_crystal_colour purple
_exptl_crystal_density_diffrn 1.169
_exptl_crystal_density_meas ?
_exptl_crystal_density_method 'not measured'
_exptl_crystal_description prism
_exptl_crystal_F_000 1196
_exptl_crystal_size_max 0.21
_exptl_crystal_size_mid 0.12
_exptl_crystal_size_min 0.08
_refine_diff_density_max 0.708
_refine_diff_density_min -0.466
_refine_diff_density_rms 0.062
_refine_ls_extinction_method none
_refine_ls_goodness_of_fit_ref 1.008
_refine_ls_hydrogen_treatment constr
_refine_ls_matrix_type full
_refine_ls_number_parameters 355
_refine_ls_number_reflns 6485
_refine_ls_number_restraints 0
_refine_ls_restrained_S_all 1.008
_refine_ls_R_factor_all 0.0595
_refine_ls_R_factor_gt 0.0413
_refine_ls_shift/su_max 0.000
_refine_ls_shift/su_mean 0.000
_refine_ls_structure_factor_coef Fsqd
_refine_ls_weighting_details 'calc w=1/[\s^2^(Fo^2^)+(0.0655P)^2^+1.0602P] where P=(Fo^2^+2Fc^2^)/3'
_refine_ls_weighting_scheme calc
_refine_ls_wR_factor_gt 0.1024
_refine_ls_wR_factor_ref 0.1125
_reflns_number_gt 5107
_reflns_number_total 6485
_reflns_threshold_expression >2sigma(I)
_cod_data_source_file c3sc22335c.txt
_cod_data_source_block afh336
_cod_depositor_comments
;
The following automatic conversions were performed:

'_symmetry_cell_setting' value 'Monoclinic' changed to 'monoclinic'
according to
/usr/data/users/saulius/automatic-downloads/retrospective/RSC/lib/dictionaries/cif_core.dic
dictionary named 'cif_core.dic' version 2.4.2 from 2011-04-26.

Automatic conversion script
Id: cif_fix_values 2281 2013-09-26 08:29:07Z andrius 

The following automatic conversions were performed:

'_exptl_crystal_density_meas' value 'not_measured' was changed to '?'
- the value is perceived as not measured.

Automatic conversion script
Id: cif_fix_values 3008 2015-01-20 13:52:24Z robertas 
;
_cod_original_sg_symbol_H-M P2(1)/c
_cod_database_code 1514493

loop_
_symmetry_equiv_pos_as_xyz
'x, y, z'
'-x, y+1/2, -z+1/2'
'-x, -y, -z'
'x, -y-1/2, z-1/2'

loop_
_atom_site_label
_atom_site_type_symbol
_atom_site_fract_x
_atom_site_fract_y
_atom_site_fract_z
_atom_site_U_iso_or_equiv
_atom_site_adp_type
_atom_site_occupancy
_atom_site_symmetry_multiplicity
_atom_site_calc_flag
_atom_site_refinement_flags
Fe1 Fe 0.47137(2) 0.48383(2) 0.070801(17) 0.01610(10) Uani 1 1 d .
O1 O 0.35283(11) 0.55869(10) 0.03399(9) 0.0222(3) Uani 1 1 d .
O2 O 0.60123(11) 0.49831(10) 0.16184(9) 0.0202(3) Uani 1 1 d .
N1 N 0.52727(13) 0.60068(11) 0.02133(10) 0.0168(3) Uani 1 1 d .
N2 N 0.42095(14) 0.39822(12) 0.14859(11) 0.0217(4) Uani 1 1 d .
C1 C 0.44531(15) 0.66856(14) -0.01036(12) 0.0186(4) Uani 1 1 d .
C2 C 0.35368(16) 0.64085(14) -0.00347(13) 0.0204(4) Uani 1 1 d .
C3 C 0.26571(16) 0.69919(16) -0.03627(13) 0.0241(5) Uani 1 1 d .
C4 C 0.27383(18) 0.78131(16) -0.07574(14) 0.0276(5) Uani 1 1 d .
H4A H 0.2156 0.8216 -0.0971 0.033 Uiso 1 1 calc R
C5 C 0.36235(18) 0.80876(15) -0.08614(13) 0.0254(5) Uani 1 1 d .
C6 C 0.44866(17) 0.75146(15) -0.05229(13) 0.0228(4) Uani 1 1 d .
H6A H 0.5103 0.7688 -0.0577 0.027 Uiso 1 1 calc R
C7 C 0.16647(17) 0.67055(18) -0.02640(15) 0.0308(5) Uani 1 1 d .
C8 C 0.1910(2) 0.6592(2) 0.06928(16) 0.0393(6) Uani 1 1 d .
H8A H 0.1284 0.6406 0.0762 0.059 Uiso 1 1 calc R
H8B H 0.2161 0.7189 0.0987 0.059 Uiso 1 1 calc R
H8C H 0.2441 0.6111 0.0939 0.059 Uiso 1 1 calc R
C9 C 0.12376(19) 0.57885(19) -0.07408(17) 0.0386(6) Uani 1 1 d .
H9A H 0.1774 0.5306 -0.0543 0.058 Uiso 1 1 calc R
H9B H 0.1020 0.5887 -0.1356 0.058 Uiso 1 1 calc R
H9C H 0.0645 0.5586 -0.0628 0.058 Uiso 1 1 calc R
C10 C 0.08259(19) 0.7461(2) -0.06190(18) 0.0450(7) Uani 1 1 d .
H10A H 0.0640 0.7541 -0.1233 0.067 Uiso 1 1 calc R
H10B H 0.1087 0.8055 -0.0323 0.067 Uiso 1 1 calc R
H10C H 0.0216 0.7269 -0.0528 0.067 Uiso 1 1 calc R
C11 C 0.3616(2) 0.90037(16) -0.13281(15) 0.0327(5) Uani 1 1 d .
C12 C 0.2671(3) 0.9030(2) -0.21807(18) 0.0605(9) Uani 1 1 d .
H12A H 0.2701 0.8505 -0.2539 0.091 Uiso 1 1 calc R
H12B H 0.2662 0.9621 -0.2474 0.091 Uiso 1 1 calc R
H12C H 0.2043 0.8981 -0.2076 0.091 Uiso 1 1 calc R
C13 C 0.4582(2) 0.91260(19) -0.1499(2) 0.0495(8) Uani 1 1 d .
H13A H 0.5194 0.9094 -0.0957 0.074 Uiso 1 1 calc R
H13B H 0.4560 0.9736 -0.1768 0.074 Uiso 1 1 calc R
H13C H 0.4614 0.8627 -0.1880 0.074 Uiso 1 1 calc R
C14 C 0.3551(2) 0.98232(18) -0.0776(2) 0.0443(7) Uani 1 1 d .
H14A H 0.2897 0.9792 -0.0711 0.066 Uiso 1 1 calc R
H14B H 0.3588 1.0415 -0.1053 0.066 Uiso 1 1 calc R
H14C H 0.4127 0.9788 -0.0212 0.066 Uiso 1 1 calc R
C15 C 0.62940(15) 0.62243(14) 0.08335(12) 0.0168(4) Uani 1 1 d .
C16 C 0.66468(15) 0.56462(14) 0.15580(12) 0.0173(4) Uani 1 1 d .
C17 C 0.76487(15) 0.57662(14) 0.22062(13) 0.0191(4) Uani 1 1 d .
C18 C 0.82580(16) 0.64528(14) 0.20693(13) 0.0208(4) Uani 1 1 d .
H18A H 0.8934 0.6544 0.2498 0.025 Uiso 1 1 calc R
C19 C 0.79382(15) 0.70171(14) 0.13398(13) 0.0195(4) Uani 1 1 d .
C20 C 0.69444(16) 0.68950(14) 0.07219(13) 0.0192(4) Uani 1 1 d .
H20A H 0.6705 0.7270 0.0220 0.023 Uiso 1 1 calc R
C21 C 0.80108(16) 0.51650(15) 0.30165(13) 0.0233(4) Uani 1 1 d .
C22 C 0.72808(18) 0.53138(17) 0.34700(14) 0.0289(5) Uani 1 1 d .
H22A H 0.7280 0.5977 0.3617 0.043 Uiso 1 1 calc R
H22B H 0.7517 0.4936 0.3993 0.043 Uiso 1 1 calc R
H22C H 0.6581 0.5123 0.3088 0.043 Uiso 1 1 calc R
C23 C 0.90988(18) 0.54280(18) 0.36512(15) 0.0333(6) Uani 1 1 d .
H23A H 0.9583 0.5344 0.3380 0.050 Uiso 1 1 calc R
H23B H 0.9303 0.5025 0.4157 0.050 Uiso 1 1 calc R
H23C H 0.9108 0.6084 0.3823 0.050 Uiso 1 1 calc R
C24 C 0.80211(18) 0.41216(16) 0.27893(15) 0.0293(5) Uani 1 1 d .
H24A H 0.7345 0.3946 0.2352 0.044 Uiso 1 1 calc R
H24B H 0.8174 0.3740 0.3302 0.044 Uiso 1 1 calc R
H24C H 0.8551 0.4016 0.2569 0.044 Uiso 1 1 calc R
C25 C 0.86915(16) 0.77344(15) 0.12473(14) 0.0232(5) Uani 1 1 d .
C26 C 0.96874(18) 0.72365(19) 0.13376(18) 0.0382(6) Uani 1 1 d .
H26A H 0.9525 0.6747 0.0901 0.057 Uiso 1 1 calc R
H26B H 1.0012 0.6954 0.1907 0.057 Uiso 1 1 calc R
H26C H 1.0161 0.7691 0.1262 0.057 Uiso 1 1 calc R
C27 C 0.89353(18) 0.84796(16) 0.19459(15) 0.0299(5) Uani 1 1 d .
H27A H 0.9425 0.8934 0.1895 0.045 Uiso 1 1 calc R
H27B H 0.9239 0.8180 0.2509 0.045 Uiso 1 1 calc R
H27C H 0.8299 0.8802 0.1881 0.045 Uiso 1 1 calc R
C28 C 0.82486(18) 0.82266(17) 0.03809(15) 0.0324(5) Uani 1 1 d .
H28A H 0.8088 0.7761 -0.0076 0.049 Uiso 1 1 calc R
H28B H 0.8756 0.8673 0.0348 0.049 Uiso 1 1 calc R
H28C H 0.7618 0.8561 0.0314 0.049 Uiso 1 1 calc R
C29 C 0.32047(17) 0.38936(16) 0.13114(14) 0.0258(5) Uani 1 1 d .
H29A H 0.2716 0.4203 0.0823 0.031 Uiso 1 1 calc R
C30 C 0.28548(19) 0.33695(17) 0.18149(16) 0.0336(6) Uani 1 1 d .
H30A H 0.2136 0.3315 0.1671 0.040 Uiso 1 1 calc R
C31 C 0.3557(2) 0.29245(17) 0.25295(16) 0.0347(6) Uani 1 1 d .
H31A H 0.3331 0.2565 0.2888 0.042 Uiso 1 1 calc R
C32 C 0.4593(2) 0.30117(17) 0.27135(16) 0.0345(6) Uani 1 1 d .
H32A H 0.5094 0.2711 0.3200 0.041 Uiso 1 1 calc R
C33 C 0.48915(18) 0.35439(16) 0.21783(14) 0.0279(5) Uani 1 1 d .
H33A H 0.5606 0.3601 0.2306 0.033 Uiso 1 1 calc R

loop_
_atom_site_aniso_label
_atom_site_aniso_U_11
_atom_site_aniso_U_22
_atom_site_aniso_U_33
_atom_site_aniso_U_23
_atom_site_aniso_U_13
_atom_site_aniso_U_12
Fe1 0.01457(15) 0.01915(16) 0.01641(15) 0.00085(11) 0.00818(11) 0.00000(11)
O1 0.0195(7) 0.0250(8) 0.0263(8) 0.0038(6) 0.0136(6) 0.0030(6)
O2 0.0178(7) 0.0230(8) 0.0182(7) 0.0028(6) 0.0058(6) -0.0037(6)
N1 0.0171(8) 0.0171(8) 0.0170(8) 0.0000(7) 0.0075(7) 0.0012(7)
N2 0.0253(9) 0.0209(9) 0.0234(9) -0.0013(7) 0.0147(8) -0.0021(7)
C1 0.0193(10) 0.0206(10) 0.0152(9) -0.0014(8) 0.0063(8) 0.0034(8)
C2 0.0217(10) 0.0229(11) 0.0175(10) 0.0008(8) 0.0090(8) 0.0044(8)
C3 0.0223(11) 0.0311(12) 0.0202(10) 0.0004(9) 0.0099(9) 0.0071(9)
C4 0.0285(12) 0.0284(12) 0.0241(11) 0.0029(9) 0.0087(9) 0.0126(9)
C5 0.0331(12) 0.0226(11) 0.0180(10) 0.0005(8) 0.0078(9) 0.0052(9)
C6 0.0253(11) 0.0223(11) 0.0210(10) -0.0007(8) 0.0097(9) -0.0005(9)
C7 0.0214(11) 0.0435(14) 0.0302(12) 0.0058(11) 0.0133(10) 0.0113(10)
C8 0.0330(14) 0.0571(17) 0.0369(14) 0.0065(12) 0.0236(12) 0.0162(12)
C9 0.0212(12) 0.0539(17) 0.0401(14) 0.0052(12) 0.0120(11) 0.0024(11)
C10 0.0259(13) 0.0604(18) 0.0522(17) 0.0136(14) 0.0195(12) 0.0192(12)
C11 0.0400(14) 0.0236(12) 0.0315(13) 0.0054(10) 0.0114(11) 0.0041(10)
C12 0.079(2) 0.0457(18) 0.0332(15) 0.0181(13) -0.0009(15) -0.0083(16)
C13 0.071(2) 0.0296(14) 0.0640(19) 0.0187(13) 0.0439(17) 0.0111(13)
C14 0.0465(16) 0.0258(13) 0.0594(18) -0.0019(12) 0.0202(14) 0.0020(12)
C15 0.0149(9) 0.0194(10) 0.0176(9) -0.0046(8) 0.0083(8) 0.0003(8)
C16 0.0184(10) 0.0173(10) 0.0189(10) -0.0022(8) 0.0105(8) -0.0006(8)
C17 0.0194(10) 0.0206(10) 0.0189(10) -0.0019(8) 0.0094(8) 0.0019(8)
C18 0.0141(9) 0.0255(11) 0.0226(10) -0.0041(9) 0.0074(8) -0.0003(8)
C19 0.0185(10) 0.0204(10) 0.0230(10) -0.0039(8) 0.0119(9) -0.0015(8)
C20 0.0223(11) 0.0203(10) 0.0183(10) -0.0013(8) 0.0118(8) -0.0002(8)
C21 0.0197(11) 0.0280(11) 0.0202(10) 0.0022(9) 0.0060(8) 0.0008(9)
C22 0.0300(12) 0.0386(14) 0.0190(11) 0.0012(9) 0.0108(9) -0.0010(10)
C23 0.0242(12) 0.0408(14) 0.0270(12) 0.0075(10) 0.0022(10) -0.0032(10)
C24 0.0263(12) 0.0279(12) 0.0319(12) 0.0065(10) 0.0101(10) 0.0048(9)
C25 0.0184(10) 0.0262(12) 0.0283(11) -0.0020(9) 0.0129(9) -0.0050(9)
C26 0.0262(13) 0.0408(15) 0.0578(17) -0.0004(13) 0.0277(12) -0.0030(11)
C27 0.0276(12) 0.0301(13) 0.0328(12) -0.0033(10) 0.0132(10) -0.0090(10)
C28 0.0325(13) 0.0366(14) 0.0323(13) 0.0017(11) 0.0175(11) -0.0133(10)
C29 0.0246(11) 0.0305(12) 0.0266(11) -0.0001(9) 0.0148(9) -0.0025(9)
C30 0.0335(13) 0.0351(13) 0.0430(14) -0.0025(11) 0.0267(12) -0.0081(11)
C31 0.0487(15) 0.0295(13) 0.0384(14) 0.0010(11) 0.0304(12) -0.0087(11)
C32 0.0438(15) 0.0317(13) 0.0316(13) 0.0089(10) 0.0191(11) 0.0004(11)
C33 0.0289(12) 0.0284(12) 0.0283(12) 0.0036(9) 0.0136(10) -0.0014(9)

loop_
_atom_type_symbol
_atom_type_description
_atom_type_scat_dispersion_real
_atom_type_scat_dispersion_imag
_atom_type_scat_source
C C 0.0033 0.0016 'International Tables Vol C Tables 4.2.6.8 and 6.1.1.4'
H H 0.0000 0.0000 'International Tables Vol C Tables 4.2.6.8 and 6.1.1.4'
N N 0.0061 0.0033 'International Tables Vol C Tables 4.2.6.8 and 6.1.1.4'
O O 0.0106 0.0060 'International Tables Vol C Tables 4.2.6.8 and 6.1.1.4'
Fe Fe 0.3463 0.8444 'International Tables Vol C Tables 4.2.6.8 and 6.1.1.4'

loop_
_geom_angle_atom_site_label_1
_geom_angle_atom_site_label_2
_geom_angle_atom_site_label_3
_geom_angle
_geom_angle_site_symmetry_1
_geom_angle_site_symmetry_3
O1 Fe1 O2 131.30(6) . .
O1 Fe1 N1 112.10(7) . 3_665
O2 Fe1 N1 113.63(7) . 3_665
O1 Fe1 N2 93.06(7) . .
O2 Fe1 N2 90.62(7) . .
N1 Fe1 N2 105.09(7) 3_665 .
O1 Fe1 N1 81.40(6) . .
O2 Fe1 N1 81.21(6) . .
N1 Fe1 N1 91.98(6) 3_665 .
N2 Fe1 N1 162.89(6) . .
C2 O1 Fe1 118.63(12) . .
C16 O2 Fe1 118.52(12) . .
C15 N1 C1 123.33(16) . .
C15 N1 Fe1 112.53(12) . 3_665
C1 N1 Fe1 112.10(12) . 3_665
C15 N1 Fe1 107.31(12) . .
C1 N1 Fe1 107.33(12) . .
Fe1 N1 Fe1 88.02(6) 3_665 .
C29 N2 C33 118.26(19) . .
C29 N2 Fe1 120.81(15) . .
C33 N2 Fe1 120.90(15) . .
C6 C1 C2 120.45(19) . .
C6 C1 N1 125.00(18) . .
C2 C1 N1 114.28(17) . .
O1 C2 C1 118.30(18) . .
O1 C2 C3 121.86(19) . .
C1 C2 C3 119.83(19) . .
C4 C3 C2 117.3(2) . .
C4 C3 C7 122.73(19) . .
C2 C3 C7 119.96(19) . .
C3 C4 C5 124.0(2) . .
C6 C5 C4 118.0(2) . .
C6 C5 C11 122.6(2) . .
C4 C5 C11 119.4(2) . .
C5 C6 C1 120.4(2) . .
C9 C7 C10 108.3(2) . .
C9 C7 C8 110.3(2) . .
C10 C7 C8 107.3(2) . .
C9 C7 C3 110.49(19) . .
C10 C7 C3 111.5(2) . .
C8 C7 C3 108.88(19) . .
C13 C11 C12 108.9(2) . .
C13 C11 C14 108.4(2) . .
C12 C11 C14 108.7(2) . .
C13 C11 C5 112.4(2) . .
C12 C11 C5 109.6(2) . .
C14 C11 C5 108.7(2) . .
C20 C15 C16 120.44(18) . .
C20 C15 N1 124.80(18) . .
C16 C15 N1 114.55(17) . .
O2 C16 C15 118.36(17) . .
O2 C16 C17 121.23(17) . .
C15 C16 C17 120.40(18) . .
C18 C17 C16 116.74(18) . .
C18 C17 C21 123.08(18) . .
C16 C17 C21 120.17(18) . .
C17 C18 C19 124.02(19) . .
C20 C19 C18 117.93(19) . .
C20 C19 C25 122.72(19) . .
C18 C19 C25 119.35(18) . .
C19 C20 C15 120.40(19) . .
C23 C21 C17 112.05(18) . .
C23 C21 C22 107.46(18) . .
C17 C21 C22 109.38(17) . .
C23 C21 C24 107.81(18) . .
C17 C21 C24 110.34(17) . .
C22 C21 C24 109.73(19) . .
C28 C25 C27 108.14(19) . .
C28 C25 C26 108.06(19) . .
C27 C25 C26 109.71(19) . .
C28 C25 C19 112.24(17) . .
C27 C25 C19 109.22(17) . .
C26 C25 C19 109.43(18) . .
N2 C29 C30 122.3(2) . .
C29 C30 C31 119.4(2) . .
C30 C31 C32 118.7(2) . .
C31 C32 C33 119.0(2) . .
N2 C33 C32 122.4(2) . .

loop_
_geom_bond_atom_site_label_1
_geom_bond_atom_site_label_2
_geom_bond_distance
_geom_bond_site_symmetry_2
Fe1 O1 1.8732(14) .
Fe1 O2 1.8792(14) .
Fe1 N1 1.9915(16) 3_665
Fe1 N2 2.1338(17) .
Fe1 N1 2.1626(16) .
O1 C2 1.339(2) .
O2 C16 1.339(2) .
N1 C15 1.440(2) .
N1 C1 1.440(2) .
N1 Fe1 1.9916(16) 3_665
N2 C29 1.339(3) .
N2 C33 1.342(3) .
C1 C6 1.395(3) .
C1 C2 1.410(3) .
C2 C3 1.414(3) .
C3 C4 1.381(3) .
C3 C7 1.541(3) .
C4 C5 1.395(3) .
C5 C6 1.389(3) .
C5 C11 1.530(3) .
C7 C9 1.532(4) .
C7 C10 1.537(3) .
C7 C8 1.538(3) .
C11 C13 1.524(4) .
C11 C12 1.529(4) .
C11 C14 1.530(4) .
C15 C20 1.396(3) .
C15 C16 1.401(3) .
C16 C17 1.414(3) .
C17 C18 1.389(3) .
C17 C21 1.531(3) .
C18 C19 1.397(3) .
C19 C20 1.387(3) .
C19 C25 1.534(3) .
C21 C23 1.530(3) .
C21 C22 1.541(3) .
C21 C24 1.541(3) .
C25 C28 1.526(3) .
C25 C27 1.531(3) .
C25 C26 1.533(3) .
C29 C30 1.377(3) .
C30 C31 1.379(4) .
C31 C32 1.379(3) .
C32 C33 1.382(3) .

loop_
_geom_torsion_atom_site_label_1
_geom_torsion_atom_site_label_2
_geom_torsion_atom_site_label_3
_geom_torsion_atom_site_label_4
_geom_torsion
_geom_torsion_site_symmetry_1
_geom_torsion_site_symmetry_4
O2 Fe1 O1 C2 71.18(16) . .
N1 Fe1 O1 C2 -87.67(15) 3_665 .
N2 Fe1 O1 C2 164.69(14) . .
N1 Fe1 O1 C2 0.97(14) . .
O1 Fe1 O2 C16 -71.97(16) . .
N1 Fe1 O2 C16 86.63(14) 3_665 .
N2 Fe1 O2 C16 -166.59(14) . .
N1 Fe1 O2 C16 -1.68(14) . .
O1 Fe1 N1 C15 134.94(12) . .
O2 Fe1 N1 C15 0.60(12) . .
N1 Fe1 N1 C15 -113.01(13) 3_665 .
N2 Fe1 N1 C15 62.9(3) . .
O1 Fe1 N1 C1 0.50(12) . .
O2 Fe1 N1 C1 -133.84(12) . .
N1 Fe1 N1 C1 112.55(13) 3_665 .
N2 Fe1 N1 C1 -71.6(3) . .
O1 Fe1 N1 Fe1 -112.05(7) . 3_665
O2 Fe1 N1 Fe1 113.61(7) . 3_665
N1 Fe1 N1 Fe1 0.0 3_665 3_665
N2 Fe1 N1 Fe1 175.9(2) . 3_665
O1 Fe1 N2 C29 24.88(17) . .
O2 Fe1 N2 C29 156.31(17) . .
N1 Fe1 N2 C29 -88.98(17) 3_665 .
N1 Fe1 N2 C29 95.3(3) . .
O1 Fe1 N2 C33 -152.89(17) . .
O2 Fe1 N2 C33 -21.47(17) . .
N1 Fe1 N2 C33 93.25(17) 3_665 .
N1 Fe1 N2 C33 -82.5(3) . .
C15 N1 C1 C6 58.9(3) . .
Fe1 N1 C1 C6 -80.8(2) 3_665 .
Fe1 N1 C1 C6 -175.79(17) . .
C15 N1 C1 C2 -127.12(19) . .
Fe1 N1 C1 C2 93.24(17) 3_665 .
Fe1 N1 C1 C2 -1.79(19) . .
Fe1 O1 C2 C1 -2.4(2) . .
Fe1 O1 C2 C3 177.16(15) . .
C6 C1 C2 O1 177.08(18) . .
N1 C1 C2 O1 2.8(3) . .
C6 C1 C2 C3 -2.5(3) . .
N1 C1 C2 C3 -176.79(17) . .
O1 C2 C3 C4 -178.30(19) . .
C1 C2 C3 C4 1.3(3) . .
O1 C2 C3 C7 2.3(3) . .
C1 C2 C3 C7 -178.14(19) . .
C2 C3 C4 C5 1.1(3) . .
C7 C3 C4 C5 -179.5(2) . .
C3 C4 C5 C6 -2.2(3) . .
C3 C4 C5 C11 178.6(2) . .
C4 C5 C6 C1 0.9(3) . .
C11 C5 C6 C1 -179.93(19) . .
C2 C1 C6 C5 1.4(3) . .
N1 C1 C6 C5 175.06(18) . .
C4 C3 C7 C9 118.0(2) . .
C2 C3 C7 C9 -62.6(3) . .
C4 C3 C7 C10 -2.5(3) . .
C2 C3 C7 C10 176.8(2) . .
C4 C3 C7 C8 -120.8(2) . .
C2 C3 C7 C8 58.6(3) . .
C6 C5 C11 C13 9.1(3) . .
C4 C5 C11 C13 -171.7(2) . .
C6 C5 C11 C12 130.4(3) . .
C4 C5 C11 C12 -50.4(3) . .
C6 C5 C11 C14 -110.9(2) . .
C4 C5 C11 C14 68.3(3) . .
C1 N1 C15 C20 -59.4(3) . .
Fe1 N1 C15 C20 80.1(2) 3_665 .
Fe1 N1 C15 C20 175.22(16) . .
C1 N1 C15 C16 125.80(19) . .
Fe1 N1 C15 C16 -94.71(17) 3_665 .
Fe1 N1 C15 C16 0.46(19) . .
Fe1 O2 C16 C15 2.5(2) . .
Fe1 O2 C16 C17 -177.54(14) . .
C20 C15 C16 O2 -176.88(17) . .
N1 C15 C16 O2 -1.9(3) . .
C20 C15 C16 C17 3.2(3) . .
N1 C15 C16 C17 178.21(17) . .
O2 C16 C17 C18 177.93(18) . .
C15 C16 C17 C18 -2.1(3) . .
O2 C16 C17 C21 -2.9(3) . .
C15 C16 C17 C21 176.98(18) . .
C16 C17 C18 C19 -0.1(3) . .
C21 C17 C18 C19 -179.15(19) . .
C17 C18 C19 C20 1.2(3) . .
C17 C18 C19 C25 -178.23(19) . .
C18 C19 C20 C15 -0.2(3) . .
C25 C19 C20 C15 179.25(18) . .
C16 C15 C20 C19 -2.0(3) . .
N1 C15 C20 C19 -176.47(18) . .
C18 C17 C21 C23 1.2(3) . .
C16 C17 C21 C23 -177.82(19) . .
C18 C17 C21 C22 120.3(2) . .
C16 C17 C21 C22 -58.8(2) . .
C18 C17 C21 C24 -118.9(2) . .
C16 C17 C21 C24 62.0(2) . .
C20 C19 C25 C28 -4.5(3) . .
C18 C19 C25 C28 174.94(19) . .
C20 C19 C25 C27 115.4(2) . .
C18 C19 C25 C27 -65.1(2) . .
C20 C19 C25 C26 -124.4(2) . .
C18 C19 C25 C26 55.0(3) . .
C33 N2 C29 C30 -0.2(3) . .
Fe1 N2 C29 C30 -178.02(17) . .
N2 C29 C30 C31 0.6(4) . .
C29 C30 C31 C32 -0.6(4) . .
C30 C31 C32 C33 0.3(4) . .
C29 N2 C33 C32 -0.2(3) . .
Fe1 N2 C33 C32 177.61(18) . .
C31 C32 C33 N2 0.2(4) . .
